data_2019863
loop_
_publ_author_name
'Yennawar, Hemant P.'
'Tierney, John'
'Hullihen, Patrick D.'
'Silverberg, Lee J.'

_publ_section_title
;
 Crystal structures of 2,3-bis(4-chlorophenyl)-1,3-thiazolidin-4-one
 andtrans-2,3-bis(4-chlorophenyl)-1,3-thiazolidin-4-one 1-oxide
;
_journal_coeditor_code SU5062
_journal_issue 3
_journal_name_full 'Acta Crystallographica Section E Crystallographic Communications'
_journal_page_first 264
_journal_paper_doi 10.1107/S2056989015001954
_journal_volume 71
_journal_year 2015
_chemical_formula_iupac 'C15 H11 Cl2 N O2 S'
_chemical_formula_moiety 'C15 H11 Cl2 N O2 S'
_chemical_formula_sum 'C15 H11 Cl2 N O2 S'
_chemical_formula_weight 340.21
_chemical_name_systematic
;
2,3-Bis(4-chlorophenyl)-1,3-thiazolidin-4-one 1-oxide
;
_space_group_IT_number 61
_symmetry_cell_setting orthorhombic
_symmetry_space_group_name_Hall '-P 2ac 2ab'
_symmetry_space_group_name_H-M 'P b c a'
_atom_sites_solution_hydrogens geom
_atom_sites_solution_primary direct
_atom_sites_solution_secondary difmap
_audit_creation_method SHELXL-97
_cell_angle_alpha 90.00
_cell_angle_beta 90.00
_cell_angle_gamma 90.00
_cell_formula_units_Z 8
_cell_length_a 7.1094(17)
_cell_length_b 20.940(5)
_cell_length_c 20.940
_cell_measurement_reflns_used 5771
_cell_measurement_temperature 298(2)
_cell_measurement_theta_max 28.147
_cell_measurement_theta_min 2.175
_cell_volume 3117.4(11)
_computing_cell_refinement
;
SAINT (Bruker, 2001)
;
_computing_data_collection
;
SMART (Bruker, 2001)
;
_computing_data_reduction
;
SAINT (Bruker, 2001)
;
_computing_molecular_graphics
;
SHELXTL (Sheldrick, 2008) and PLATON (Spek, 2009)
;
_computing_publication_material
;
SHELXTL (Sheldrick, 2008) and PLATON (Spek, 2009)
;
_computing_structure_refinement
;
SHELXL97 (Sheldrick, 2008)
;
_computing_structure_solution
;
SHELXS97 (Sheldrick, 2008)
;
_diffrn_ambient_temperature 298(2)
_diffrn_detector_area_resol_mean 8.34
_diffrn_measured_fraction_theta_full 0.998
_diffrn_measured_fraction_theta_max 0.998
_diffrn_measurement_device_type 'Bruker SMART CCD area-detector'
_diffrn_measurement_method 'phi and omega scans'
_diffrn_radiation_monochromator graphite
_diffrn_radiation_source 'fine-focus sealed tube'
_diffrn_radiation_type MoK\a
_diffrn_radiation_wavelength 0.71073
_diffrn_reflns_av_R_equivalents 0.0376
_diffrn_reflns_av_sigmaI/netI 0.0255
_diffrn_reflns_limit_h_max 9
_diffrn_reflns_limit_h_min -9
_diffrn_reflns_limit_k_max 27
_diffrn_reflns_limit_k_min -27
_diffrn_reflns_limit_l_max 27
_diffrn_reflns_limit_l_min -27
_diffrn_reflns_number 26788
_diffrn_reflns_theta_full 28.27
_diffrn_reflns_theta_max 28.27
_diffrn_reflns_theta_min 1.95
_exptl_absorpt_coefficient_mu 0.552
_exptl_absorpt_correction_T_max 0.9729
_exptl_absorpt_correction_T_min 0.9023
_exptl_absorpt_correction_type multi-scan
_exptl_absorpt_process_details
;
(SADABS; Bruker, 2001)
;
_exptl_crystal_colour colourless
_exptl_crystal_density_diffrn 1.450
_exptl_crystal_description plate
_exptl_crystal_F_000 1392
_exptl_crystal_size_max 0.19
_exptl_crystal_size_mid 0.17
_exptl_crystal_size_min 0.05
_refine_diff_density_max 0.325
_refine_diff_density_min -0.310
_refine_ls_extinction_method none
_refine_ls_goodness_of_fit_ref 1.065
_refine_ls_hydrogen_treatment constr
_refine_ls_matrix_type full
_refine_ls_number_parameters 190
_refine_ls_number_reflns 3862
_refine_ls_number_restraints 0
_refine_ls_restrained_S_all 1.065
_refine_ls_R_factor_all 0.0791
_refine_ls_R_factor_gt 0.0513
_refine_ls_shift/su_max 0.003
_refine_ls_shift/su_mean 0.002
_refine_ls_structure_factor_coef Fsqd
_refine_ls_weighting_details 'calc w=1/[\s^2^(Fo^2^)+(0.0581P)^2^+1.0427P] where P=(Fo^2^+2Fc^2^)/3'
_refine_ls_weighting_scheme calc
_refine_ls_wR_factor_gt 0.1263
_refine_ls_wR_factor_ref 0.1381
_reflns_number_gt 2543
_reflns_number_total 3862
_reflns_threshold_expression >2sigma(I)
_cod_data_source_file su5062sup1.cif
_cod_data_source_block 2
_cod_original_sg_symbol_Hall '-P 2ab 2ac'
_cod_database_code 2019863

loop_
_symmetry_equiv_pos_as_xyz
'x, y, z'
'-x+1/2, -y, z+1/2'
'-x, y+1/2, -z+1/2'
'x+1/2, -y+1/2, -z'
'-x, -y, -z'
'x-1/2, y, -z-1/2'
'x, -y-1/2, z-1/2'
'-x-1/2, y-1/2, z'

loop_
_atom_site_type_symbol
_atom_site_label
_atom_site_fract_x
_atom_site_fract_y
_atom_site_fract_z
_atom_site_U_iso_or_equiv
_atom_site_adp_type
_atom_site_calc_flag
_atom_site_refinement_flags
_atom_site_occupancy
_atom_site_symmetry_multiplicity
C C1 0.1427(3) 0.56601(10) 0.84451(10) 0.0447(5) Uani d . 1 1
H H1 0.1817 0.5615 0.7999 0.054 Uiso calc R 1 1
C C2 0.2832(3) 0.60780(10) 0.87867(10) 0.0446(5) Uani d . 1 1
C C3 0.3302(3) 0.59815(12) 0.94158(11) 0.0508(6) Uani d . 1 1
H H3 0.2783 0.5640 0.9638 0.061 Uiso calc R 1 1
C C4 0.4542(4) 0.63897(14) 0.97198(12) 0.0627(7) Uani d . 1 1
H H4 0.4843 0.6326 1.0147 0.075 Uiso calc R 1 1
C C5 0.5322(4) 0.68858(14) 0.93908(15) 0.0710(8) Uani d . 1 1
C C6 0.4887(4) 0.69891(13) 0.87616(16) 0.0745(8) Uani d . 1 1
H H6 0.5433 0.7327 0.8541 0.089 Uiso calc R 1 1
C C7 0.3629(4) 0.65874(12) 0.84583(12) 0.0594(6) Uani d . 1 1
H H7 0.3316 0.6658 0.8033 0.071 Uiso calc R 1 1
C C8 0.2445(3) 0.45232(11) 0.85694(9) 0.0455(5) Uani d . 1 1
C C9 0.4140(3) 0.46695(12) 0.82790(12) 0.0563(6) Uani d . 1 1
H H9 0.4447 0.5094 0.8199 0.068 Uiso calc R 1 1
C C10 0.5379(4) 0.41909(14) 0.81076(13) 0.0684(7) Uani d . 1 1
H H10 0.6511 0.4293 0.7910 0.082 Uiso calc R 1 1
C C11 0.4939(5) 0.35700(14) 0.82285(13) 0.0716(8) Uani d . 1 1
C C12 0.3310(5) 0.34158(14) 0.85240(14) 0.0808(9) Uani d . 1 1
H H12 0.3038 0.2990 0.8612 0.097 Uiso calc R 1 1
C C13 0.2046(4) 0.38873(13) 0.86954(13) 0.0677(7) Uani d . 1 1
H H13 0.0925 0.3778 0.8896 0.081 Uiso calc R 1 1
C C14 -0.0326(3) 0.49782(12) 0.91318(10) 0.0508(6) Uani d . 1 1
C C15 -0.1372(3) 0.56016(13) 0.91777(10) 0.0593(7) Uani d . 1 1
H H15A -0.0952 0.5839 0.9549 0.071 Uiso calc R 1 1
H H15B -0.2711 0.5523 0.9219 0.071 Uiso calc R 1 1
Cl Cl1 0.68956(15) 0.73930(6) 0.97629(6) 0.1258(4) Uani d . 1 1
Cl Cl2 0.64436(17) 0.29545(5) 0.79888(5) 0.1196(4) Uani d . 1 1
N N1 0.1163(2) 0.50246(9) 0.87174(8) 0.0434(4) Uani d . 1 1
O O1 -0.2071(3) 0.57407(11) 0.79699(8) 0.0779(6) Uani d . 1 1
O O2 -0.0736(3) 0.45046(9) 0.94350(8) 0.0715(5) Uani d . 1 1
S S1 -0.09086(9) 0.60445(3) 0.84674(3) 0.0560(2) Uani d . 1 1

loop_
_atom_site_aniso_label
_atom_site_aniso_U_11
_atom_site_aniso_U_22
_atom_site_aniso_U_33
_atom_site_aniso_U_12
_atom_site_aniso_U_13
_atom_site_aniso_U_23
C1 0.0457(12) 0.0505(13) 0.0378(10) -0.0016(10) 0.0072(9) 0.0010(9)
C2 0.0398(11) 0.0484(12) 0.0456(11) 0.0011(10) 0.0086(9) -0.0022(9)
C3 0.0454(13) 0.0594(15) 0.0475(12) -0.0024(11) 0.0063(10) -0.0046(10)
C4 0.0507(14) 0.0793(19) 0.0580(14) -0.0008(13) 0.0003(12) -0.0162(13)
C5 0.0479(15) 0.077(2) 0.089(2) -0.0116(14) 0.0071(14) -0.0282(16)
C6 0.0671(18) 0.0580(17) 0.099(2) -0.0187(14) 0.0212(16) -0.0015(15)
C7 0.0607(15) 0.0567(15) 0.0607(14) -0.0082(12) 0.0083(12) 0.0027(12)
C8 0.0469(12) 0.0508(13) 0.0387(11) -0.0038(10) 0.0008(9) -0.0001(9)
C9 0.0518(14) 0.0577(15) 0.0593(14) -0.0008(11) 0.0120(11) 0.0030(11)
C10 0.0566(16) 0.079(2) 0.0700(17) 0.0129(14) 0.0092(13) 0.0026(14)
C11 0.080(2) 0.0716(19) 0.0636(16) 0.0273(16) 0.0024(15) 0.0056(14)
C12 0.110(3) 0.0470(15) 0.085(2) 0.0075(16) 0.0129(19) 0.0078(14)
C13 0.0747(19) 0.0548(16) 0.0735(17) -0.0092(14) 0.0156(14) 0.0053(13)
C14 0.0445(12) 0.0728(16) 0.0352(10) -0.0074(11) 0.0039(9) 0.0008(11)
C15 0.0434(13) 0.0903(19) 0.0442(12) 0.0087(13) 0.0042(10) -0.0051(12)
Cl1 0.0974(7) 0.1391(9) 0.1409(9) -0.0599(7) -0.0018(6) -0.0500(7)
Cl2 0.1392(9) 0.1012(7) 0.1184(8) 0.0708(7) 0.0144(7) 0.0076(6)
N1 0.0405(9) 0.0512(10) 0.0387(8) -0.0037(8) 0.0068(7) 0.0014(8)
O1 0.0607(12) 0.1197(16) 0.0534(10) -0.0018(11) -0.0179(9) -0.0016(10)
O2 0.0764(13) 0.0803(13) 0.0579(10) -0.0134(10) 0.0236(9) 0.0120(9)
S1 0.0494(4) 0.0702(4) 0.0484(3) 0.0080(3) -0.0057(3) 0.0022(3)

loop_
_atom_type_symbol
_atom_type_description
_atom_type_scat_dispersion_real
_atom_type_scat_dispersion_imag
_atom_type_scat_source
C C 0.0033 0.0016 'International Tables Vol C Tables 4.2.6.8 and 6.1.1.4'
H H 0.0000 0.0000 'International Tables Vol C Tables 4.2.6.8 and 6.1.1.4'
N N 0.0061 0.0033 'International Tables Vol C Tables 4.2.6.8 and 6.1.1.4'
O O 0.0106 0.0060 'International Tables Vol C Tables 4.2.6.8 and 6.1.1.4'
S S 0.1246 0.1234 'International Tables Vol C Tables 4.2.6.8 and 6.1.1.4'
Cl Cl 0.1484 0.1585 'International Tables Vol C Tables 4.2.6.8 and 6.1.1.4'

loop_
_geom_angle_atom_site_label_1
_geom_angle_atom_site_label_2
_geom_angle_atom_site_label_3
_geom_angle
N1 C1 C2 115.38(18)
N1 C1 S1 105.78(14)
C2 C1 S1 109.30(15)
N1 C1 H1 108.7
C2 C1 H1 108.7
S1 C1 H1 108.7
C3 C2 C7 119.2(2)
C3 C2 C1 122.0(2)
C7 C2 C1 118.7(2)
C2 C3 C4 120.4(2)
C2 C3 H3 119.8
C4 C3 H3 119.8
C5 C4 C3 119.8(2)
C5 C4 H4 120.1
C3 C4 H4 120.1
C4 C5 C6 120.9(3)
C4 C5 Cl1 120.2(2)
C6 C5 Cl1 118.9(2)
C5 C6 C7 119.5(3)
C5 C6 H6 120.3
C7 C6 H6 120.3
C6 C7 C2 120.2(3)
C6 C7 H7 119.9
C2 C7 H7 119.9
C9 C8 C13 118.3(2)
C9 C8 N1 119.3(2)
C13 C8 N1 122.4(2)
C10 C9 C8 120.6(2)
C10 C9 H9 119.7
C8 C9 H9 119.7
C11 C10 C9 119.9(3)
C11 C10 H10 120.1
C9 C10 H10 120.1
C12 C11 C10 120.7(3)
C12 C11 Cl2 118.6(2)
C10 C11 Cl2 120.7(2)
C11 C12 C13 120.3(3)
C11 C12 H12 119.8
C13 C12 H12 119.8
C12 C13 C8 120.2(3)
C12 C13 H13 119.9
C8 C13 H13 119.9
O2 C14 N1 125.1(2)
O2 C14 C15 123.8(2)
N1 C14 C15 111.1(2)
C14 C15 S1 107.83(15)
C14 C15 H15A 110.1
S1 C15 H15A 110.1
C14 C15 H15B 110.1
S1 C15 H15B 110.1
H15A C15 H15B 108.5
C14 N1 C8 125.37(19)
C14 N1 C1 114.26(19)
C8 N1 C1 120.31(17)
O1 S1 C15 105.16(13)
O1 S1 C1 107.35(11)
C15 S1 C1 87.74(10)

loop_
_geom_bond_atom_site_label_1
_geom_bond_atom_site_label_2
_geom_bond_distance
C1 N1 1.460(3)
C1 C2 1.508(3)
C1 S1 1.846(2)
C1 H1 0.9800
C2 C3 1.374(3)
C2 C7 1.390(3)
C3 C4 1.383(3)
C3 H3 0.9300
C4 C5 1.365(4)
C4 H4 0.9300
C5 C6 1.371(4)
C5 Cl1 1.728(3)
C6 C7 1.382(4)
C6 H6 0.9300
C7 H7 0.9300
C8 C9 1.384(3)
C8 C13 1.387(3)
C8 N1 1.425(3)
C9 C10 1.382(4)
C9 H9 0.9300
C10 C11 1.361(4)
C10 H10 0.9300
C11 C12 1.352(4)
C11 Cl2 1.749(3)
C12 C13 1.382(4)
C12 H12 0.9300
C13 H13 0.9300
C14 O2 1.213(3)
C14 N1 1.372(3)
C14 C15 1.506(4)
C15 S1 1.784(2)
C15 H15A 0.9700
C15 H15B 0.9700
O1 S1 1.4742(19)

loop_
_geom_hbond_atom_site_label_D
_geom_hbond_atom_site_label_H
_geom_hbond_atom_site_label_A
_geom_hbond_site_symmetry_A
_geom_hbond_distance_DH
_geom_hbond_distance_HA
_geom_hbond_distance_DA
_geom_hbond_angle_DHA
C1 H1 O1 6_657 0.98 2.19 3.154(3) 167
C6 H6 Cl2 8_765 0.93 2.83 3.676(3) 152

loop_
_geom_torsion_atom_site_label_1
_geom_torsion_atom_site_label_2
_geom_torsion_atom_site_label_3
_geom_torsion_atom_site_label_4
_geom_torsion
N1 C1 C2 C3 -23.1(3)
S1 C1 C2 C3 96.0(2)
N1 C1 C2 C7 158.9(2)
S1 C1 C2 C7 -82.1(2)
C7 C2 C3 C4 0.5(3)
C1 C2 C3 C4 -177.5(2)
C2 C3 C4 C5 -0.9(4)
C3 C4 C5 C6 0.4(4)
C3 C4 C5 Cl1 -179.2(2)
C4 C5 C6 C7 0.5(4)
Cl1 C5 C6 C7 -179.9(2)
C5 C6 C7 C2 -0.8(4)
C3 C2 C7 C6 0.3(4)
C1 C2 C7 C6 178.4(2)
C13 C8 C9 C10 1.4(4)
N1 C8 C9 C10 -177.5(2)
C8 C9 C10 C11 -0.4(4)
C9 C10 C11 C12 -1.0(5)
C9 C10 C11 Cl2 177.6(2)
C10 C11 C12 C13 1.4(5)
Cl2 C11 C12 C13 -177.2(2)
C11 C12 C13 C8 -0.4(5)
C9 C8 C13 C12 -1.0(4)
N1 C8 C13 C12 177.9(2)
O2 C14 C15 S1 -158.4(2)
N1 C14 C15 S1 23.1(2)
O2 C14 N1 C8 1.0(4)
C15 C14 N1 C8 179.50(19)
O2 C14 N1 C1 -176.0(2)
C15 C14 N1 C1 2.4(3)
C9 C8 N1 C14 -163.5(2)
C13 C8 N1 C14 17.7(3)
C9 C8 N1 C1 13.4(3)
C13 C8 N1 C1 -165.4(2)
C2 C1 N1 C14 95.3(2)
S1 C1 N1 C14 -25.7(2)
C2 C1 N1 C8 -82.0(2)
S1 C1 N1 C8 157.09(15)
C14 C15 S1 O1 76.00(19)
C14 C15 S1 C1 -31.37(17)
N1 C1 S1 O1 -72.87(16)
C2 C1 S1 O1 162.31(15)
N1 C1 S1 C15 32.31(16)
C2 C1 S1 C15 -92.52(16)
